data_1530572
loop_
_publ_author_name
'Peters, K.'
'Bock, J.'
'Jacobs, H.'

_publ_section_title
;
 Hexaaminaluminiumiodidmonoammoniakat - Al (N H3)6 I3 (N H3) - Darstellung
 und Kristallstruktur
;
_journal_name_full 'Journal of the Less-Common Metals'
_journal_page_first 243
_journal_page_last 250
_journal_volume 154
_journal_year 1989
_chemical_formula_sum 'Al H21 I3 N7'
_chemical_name_systematic '(Al (N H3)6) I3 (N H3)'
_space_group_IT_number 62
_symmetry_space_group_name_Hall '-P 2ac 2n'
_symmetry_space_group_name_H-M 'P n m a'
_cell_angle_alpha 90
_cell_angle_beta 90
_cell_angle_gamma 90
_cell_formula_units_Z 4
_cell_length_a 13.334
_cell_length_b 7.57
_cell_length_c 15.066
_cell_volume 1520.738
_citation_journal_id_ASTM JCOMAH
_cod_data_source_file Peters_JCOMAH_1989_1837.cif
_cod_data_source_block H21Al1I3N7
_cod_original_formula_sum 'H21 Al1 I3 N7'
_cod_database_code 1530572

loop_
_symmetry_equiv_pos_as_xyz
x,y,z
-x+1/2,-y,z+1/2
x+1/2,-y+1/2,-z+1/2
-x,y+1/2,-z
-x,-y,-z
x-1/2,y,-z-1/2
-x-1/2,y-1/2,z-1/2
x,-y-1/2,z

loop_
_atom_site_label
_atom_site_type_symbol
_atom_site_fract_x
_atom_site_fract_y
_atom_site_fract_z
_atom_site_occupancy
_atom_site_U_iso_or_equiv
_atom_site_attached_hydrogens
N2 N-3 0.1511 0.25 0.9804 1 0.0 3
N1 N-3 0.2996 0.25 0.2179 1 0.0 3
I2 I-1 0.38769 0.25 0.45479 1 0.0 0
N3 N-3 0.3681 0.558 0.6463 1 0.0 3
I3 I-1 0.1699 0.25 0.73894 1 0.0 0
Al1 Al+3 0.2257 0.25 0.0984 1 0.0 0
N4 N-3 0.3192 0.059 0.0509 1 0.0 3
N5 N-3 0.407 0.25 0.884 1 0.0 3
I1 I-1 0.06423 0.25 0.3657 1 0.0 0
